data_7122403
loop_
_publ_author_name
'Whiteside, R. E.'
'Gunaratne, H. Q. Nimal'
'Muzio, A. F. V.'
'Nockemann, P.'

_publ_section_title
;
 Selective monoalkylation of p-tert-butylcalix-[4]-arene in a methyl
 carbonate ionic liquid.
;
_journal_issue 85
_journal_name_full 'Chemical communications (Cambridge, England)'
_journal_page_first 12037
_journal_page_last 12040
_journal_paper_doi 10.1039/c8cc05566a
_journal_volume 54
_journal_year 2018
_chemical_formula_moiety 'C44 H55 O4, C7 H18 N'
_chemical_formula_sum 'C51 H73 N O4'
_chemical_formula_weight 764.10
_space_group_crystal_system orthorhombic
_space_group_IT_number 33
_space_group_name_Hall 'P 2c -2n'
_space_group_name_H-M_alt 'P n a 21'
_symmetry_space_group_name_Hall 'P 2c -2n'
_symmetry_space_group_name_H-M 'P n a 21'
_atom_sites_solution_hydrogens geom
_atom_sites_solution_primary dual
_audit_creation_date 2018-05-24
_audit_creation_method
;
Olex2 1.2
(compiled 2017.08.10 svn.r3458 for OlexSys, GUI svn.r5381)
;
_audit_update_record
;
2018-07-10 deposited with the CCDC.
2018-09-28 downloaded from the CCDC.
;
_cell_angle_alpha 90
_cell_angle_beta 90
_cell_angle_gamma 90
_cell_formula_units_Z 4
_cell_length_a 15.4381(2)
_cell_length_b 15.9969(2)
_cell_length_c 18.31405(18)
_cell_measurement_reflns_used 23021
_cell_measurement_temperature 100.01(10)
_cell_measurement_theta_max 72.5020
_cell_measurement_theta_min 4.6200
_cell_volume 4522.87(9)
_computing_cell_refinement 'CrysAlisPro 1.171.38.43 (Rigaku OD, 2015)'
_computing_data_collection 'CrysAlisPro 1.171.38.43 (Rigaku OD, 2015)'
_computing_data_reduction 'CrysAlisPro 1.171.38.43 (Rigaku OD, 2015)'
_computing_molecular_graphics 'Olex2 (Dolomanov et al., 2009)'
_computing_publication_material 'Olex2 (Dolomanov et al., 2009)'
_computing_structure_refinement 'ShelXL (Sheldrick, 2015)'
_computing_structure_solution 'ShelXT (Sheldrick, 2015)'
_diffrn_ambient_environment N~2~
_diffrn_ambient_temperature 100.01(10)
_diffrn_detector 'CCD plate'
_diffrn_detector_area_resol_mean 8.0509
_diffrn_detector_type EosS2
_diffrn_measured_fraction_theta_full 0.928
_diffrn_measured_fraction_theta_max 0.822
_diffrn_measurement_details
;
List of Runs (angles in degrees, time in seconds):

  # Type    Start    End  Width  t~exp~   \w     \q     \k     \f   Frames
#--------------------------------------------------------------------------
  1  \w    -32.00  62.00   1.00    3.27    --   35.55 -77.00-180.00   94
  2  \w     23.00  89.00   1.00    3.27    --   35.55-125.00  30.00   66
  3  \w     34.00 101.00   1.00    3.27    --   35.55-145.00 170.00   67
  4  \w     41.00 125.00   1.00   13.07    --  107.39 -61.00 150.00   84
  5  \w     37.00 129.00   1.00   13.07    --  107.39 -30.00  30.00   92
  6  \w     38.00 109.00   1.00   13.07    --  107.39 -95.00 -90.00   71
  7  \w     37.00 115.00   1.00   13.07    --  107.39-111.00-180.00   78
  8  \w     69.00 178.00   1.00   13.07    --  107.39  15.00   0.00  109
  9  \w      9.00 103.00   1.00    3.27    --   35.55  77.00 150.00   94
 10  \w      9.00 103.00   1.00    3.27    --   35.55  77.00 -90.00   94
 11  \w     36.00 146.00   1.00   13.07    --  107.39 -15.00-120.00  110
 12  \w     41.00 125.00   1.00   13.07    --  107.39 -61.00 -30.00   84
 13  \w     86.00 177.00   1.00   13.07    --  107.39  30.00-120.00   91
 14  \w     90.00 176.00   1.00   13.07    --  107.39  45.00  60.00   86
 15  \w    -52.00  32.00   1.00    3.27    --  -35.55  57.00 -60.00   84
 16  \w      9.00 103.00   1.00    3.27    --   35.55  77.00  30.00   94
 17  \w     81.00 175.00   1.00   13.07    --  107.39  77.00  90.00   94
 18  \w     81.00 175.00   1.00   13.07    --  107.39  77.00   0.00   94
 19  \w     90.00 176.00   1.00   13.07    --  107.39  45.00 -90.00   86
 20  \w     86.00 177.00   1.00   13.07    --  107.39  30.00-180.00   91
 21  \w   -103.00 -19.00   1.00    3.27    --  -35.55 -57.00 -60.00   84
 22  \w    -52.00  32.00   1.00    3.27    --  -35.55  57.00  60.00   84
 23  \w     38.00  65.00   1.00   13.07    --  107.39 -95.00   0.00   27
;
_diffrn_measurement_device 'four-circle diffractometer'
_diffrn_measurement_device_type 'SuperNova, Dual, Cu at zero, EosS2'
_diffrn_measurement_method '\w scans'
_diffrn_orient_matrix_type 'CrysAlisPro convention (1999,Acta A55,543-557)'
_diffrn_orient_matrix_UB_11 0.0234454000
_diffrn_orient_matrix_UB_12 -0.0179929000
_diffrn_orient_matrix_UB_13 -0.0802635000
_diffrn_orient_matrix_UB_21 -0.0593156000
_diffrn_orient_matrix_UB_22 0.0721182000
_diffrn_orient_matrix_UB_23 -0.0246305000
_diffrn_orient_matrix_UB_31 0.0766538000
_diffrn_orient_matrix_UB_32 0.0613027000
_diffrn_orient_matrix_UB_33 0.0055543000
_diffrn_radiation_monochromator mirror
_diffrn_radiation_probe x-ray
_diffrn_radiation_type CuK\a
_diffrn_radiation_wavelength 1.54184
_diffrn_reflns_av_R_equivalents 0.0401
_diffrn_reflns_av_unetI/netI 0.0309
_diffrn_reflns_Laue_measured_fraction_full 0.928
_diffrn_reflns_Laue_measured_fraction_max 0.822
_diffrn_reflns_limit_h_max 20
_diffrn_reflns_limit_h_min -20
_diffrn_reflns_limit_k_max 19
_diffrn_reflns_limit_k_min -19
_diffrn_reflns_limit_l_max 18
_diffrn_reflns_limit_l_min -16
_diffrn_reflns_number 38974
_diffrn_reflns_point_group_measured_fraction_full 0.926
_diffrn_reflns_point_group_measured_fraction_max 0.817
_diffrn_reflns_theta_full 67.684
_diffrn_reflns_theta_max 89.137
_diffrn_reflns_theta_min 3.669
_diffrn_source 'micro-focus sealed X-ray tube'
_diffrn_source_target Mo
_diffrn_source_type 'SuperNova (Cu) X-ray Source'
_exptl_absorpt_coefficient_mu 0.533
_exptl_absorpt_correction_T_max 1.00000
_exptl_absorpt_correction_T_min 0.73642
_exptl_absorpt_correction_type multi-scan
_exptl_absorpt_process_details
;
CrysAlisPro 1.171.38.43 (Rigaku Oxford Diffraction, 2015)
Empirical absorption correction using spherical harmonics,
 implemented in SCALE3 ABSPACK scaling algorithm.
;
_exptl_crystal_colour 'clear colourless'
_exptl_crystal_colour_lustre clear
_exptl_crystal_colour_primary colourless
_exptl_crystal_density_diffrn 1.122
_exptl_crystal_description block
_exptl_crystal_F_000 1672
_exptl_crystal_size_max 0.2
_exptl_crystal_size_mid 0.2
_exptl_crystal_size_min 0.2
_refine_diff_density_max 0.546
_refine_diff_density_min -0.528
_refine_diff_density_rms 0.084
_refine_ls_abs_structure_details
;
 Refined as a perfect inversion twin.
;
_refine_ls_abs_structure_Flack 0.5
_refine_ls_extinction_method none
_refine_ls_goodness_of_fit_ref 1.092
_refine_ls_hydrogen_treatment constr
_refine_ls_matrix_type full
_refine_ls_number_parameters 506
_refine_ls_number_reflns 8049
_refine_ls_number_restraints 55
_refine_ls_restrained_S_all 1.137
_refine_ls_R_factor_all 0.0651
_refine_ls_R_factor_gt 0.0636
_refine_ls_shift/su_max 0.000
_refine_ls_shift/su_mean 0.000
_refine_ls_structure_factor_coef Fsqd
_refine_ls_weighting_details 'w=1/[\s^2^(Fo^2^)+(0.1329P)^2^+1.4364P] where P=(Fo^2^+2Fc^2^)/3'
_refine_ls_weighting_scheme calc
_refine_ls_wR_factor_gt 0.1757
_refine_ls_wR_factor_ref 0.1780
_reflns_Friedel_coverage 0.928
_reflns_Friedel_fraction_full 0.923
_reflns_Friedel_fraction_max 0.812
_reflns_number_gt 7765
_reflns_number_total 8049
_reflns_threshold_expression 'I > 2\s(I)'
_cod_data_source_file c8cc05566a2.cif
_cod_data_source_block n2221calix
_cod_depositor_comments 'Adding full bibliography for 7122403--7122404.cif.'
_cod_original_cell_volume 4522.86(9)
_cod_database_code 7122403
_shelxl_version_number 2014/6
_shelx_space_group_comment
;
The symmetry employed for this shelxl refinement is uniquely defined
by the following loop, which should always be used as a source of
symmetry information in preference to the above space-group names.
They are only intended as comments.
;
_shelx_estimated_absorpt_t_max 0.901
_shelx_estimated_absorpt_t_min 0.901
_reflns_odcompleteness_completeness 99.84
_reflns_odcompleteness_iscentric 1
_reflns_odcompleteness_theta 66.97
_olex2_refinement_description
;
1. Fixed Uiso
 At 1.2 times of:
  All C(H) groups, All C(H,H) groups
 At 1.5 times of:
  All C(H,H,H) groups, All O(H) groups
2. Uiso/Uaniso restraints and constraints
Uanis(O1) \\sim Ueq, Uanis(O2) \\sim Ueq, Uanis(O3) \\sim Ueq, Uanis(O4) \\sim
Ueq, Uanis(N1) \\sim Ueq, Uanis(C01A) \\sim Ueq, Uanis(C017) \\sim Ueq,
Uanis(C016) \\sim Ueq, Uanis(C006) \\sim Ueq: with sigma of 0.002 and sigma for
terminal atoms of 0.001
Uanis(O2) = Uanis(O1) = Uanis(O4) = Uanis(O3)
3.a Secondary CH2 refined with riding coordinates:
 C00J(H00C,H00D), C00U(H00E,H00F), C00X(H00L,H00O), C00Y(H00H,H00I), C00Z(H00J,
 H00K), C016(H2AA,HB), C017(H3AA,HC)
3.b Aromatic/amide H refined with riding coordinates:
 C009(H009), C00A(H00A), C00B(H00B), C00G(H00G), C00M(H00M), C00N(H00N),
 C00T(H00T), C010(H010)
3.c Idealised Me refined as rotating group:
 C011(H01A,H01B,H01C), C012(H01D,H01E,H01F), C013(H01G,H01H,H01I), C015(H1AA,H,
 HA), C019(H01J,H01K,H01L), C01A(H4AA,HD,HE), C01B(H01M,H01N,H01O), C01C(H5AA,
 HF,HG), C01D(H01P,H01Q,H01R), C01E(H01S,H01T,H01U), C01F(H01V,H01W,H01X),
 C01G(H6AA,HH,HI), C01H(H01Y,HJ,HK), C01I(H01Z,HL,HM), C01J(H01,HN,HO),
 C01K(H0AA,HP,HQ)
3.d Idealised tetrahedral OH refined as rotating group:
 O3(H3), O2(H2), O1(H1)
;
_olex2_date_sample_data_collection 2017-05-02
_olex2_submission_special_instructions 'No special instructions were received'
_oxdiff_exptl_absorpt_empirical_details
;
Empirical correction (ABSPACK) includes:
- Absorption correction using spherical harmonics
- Frame scaling
;
_oxdiff_exptl_absorpt_empirical_full_max 2.306
_oxdiff_exptl_absorpt_empirical_full_min 0.680

loop_
_space_group_symop_operation_xyz
'x, y, z'
'-x, -y, z+1/2'
'x+1/2, -y+1/2, z'
'-x+1/2, y+1/2, z+1/2'

loop_
_atom_site_label
_atom_site_type_symbol
_atom_site_fract_x
_atom_site_fract_y
_atom_site_fract_z
_atom_site_U_iso_or_equiv
_atom_site_adp_type
_atom_site_occupancy
_atom_site_site_symmetry_order
_atom_site_calc_flag
_atom_site_refinement_flags_posn
_atom_site_refinement_flags_adp
O3 O 0.58573(14) 0.85423(15) 0.57008(16) 0.0138(3) Uani 1 1 d . U
H3 H 0.5837 0.8412 0.5268 0.021 Uiso 1 1 calc GR .
O2 O 0.60663(14) 0.72135(15) 0.66669(16) 0.0138(3) Uani 1 1 d . U
H2 H 0.5974 0.7574 0.6358 0.021 Uiso 1 1 calc GR .
O4 O 0.59049(14) 0.78548(15) 0.42915(16) 0.0138(3) Uani 1 1 d . U
O1 O 0.60353(14) 0.64262(15) 0.49800(16) 0.0138(3) Uani 1 1 d . U
H1 H 0.5976 0.6858 0.4743 0.021 Uiso 1 1 calc GR .
N1 N 0.81084(17) 0.74726(19) 0.5126(2) 0.0154(7) Uani 1 1 d . U
C006 C 0.53930(19) 0.7057(2) 0.6994(2) 0.0102(7) Uani 1 1 d . U
C007 C 0.5177(2) 0.5458(2) 0.5546(2) 0.0127(8) Uani 1 1 d . .
C008 C 0.49897(19) 0.7688(2) 0.7406(2) 0.0115(7) Uani 1 1 d . .
C009 C 0.45062(19) 0.5350(2) 0.3928(2) 0.0140(8) Uani 1 1 d . .
H009 H 0.4249 0.5276 0.3473 0.017 Uiso 1 1 calc R .
C00A C 0.4343(2) 0.7479(2) 0.7828(2) 0.0128(7) Uani 1 1 d . .
H00A H 0.4064 0.7883 0.8108 0.015 Uiso 1 1 calc R .
C00B C 0.4470(2) 0.6056(2) 0.7399(2) 0.0125(7) Uani 1 1 d . .
H00B H 0.4260 0.5511 0.7409 0.015 Uiso 1 1 calc R .
C00C C 0.49993(19) 0.9558(2) 0.5162(2) 0.0130(8) Uani 1 1 d . .
C00D C 0.54257(19) 0.5954(2) 0.4854(2) 0.0128(8) Uani 1 1 d . .
C00E C 0.50748(19) 0.5926(2) 0.4050(2) 0.0119(8) Uani 1 1 d . .
C00F C 0.5039(2) 0.8811(2) 0.3686(2) 0.0123(7) Uani 1 1 d . .
C00G C 0.44058(19) 0.9674(2) 0.6819(2) 0.0130(8) Uani 1 1 d . .
H00G H 0.4183 0.9755 0.7286 0.016 Uiso 1 1 calc R .
C00H C 0.52799(19) 0.9058(2) 0.5835(2) 0.0131(8) Uani 1 1 d . .
C00I C 0.5042(2) 0.7347(2) 0.3249(2) 0.0128(8) Uani 1 1 d . .
C00J C 0.5350(2) 0.6463(2) 0.3300(2) 0.0127(7) Uani 1 1 d . .
H00C H 0.5977 0.6465 0.3265 0.015 Uiso 1 1 calc R .
H00D H 0.5132 0.6162 0.2879 0.015 Uiso 1 1 calc R .
C00K C 0.49757(19) 0.9111(2) 0.6671(2) 0.0126(8) Uani 1 1 d . .
C00L C 0.53355(19) 0.8001(2) 0.3760(2) 0.0118(7) Uani 1 1 d . .
C00M C 0.4622(2) 0.4886(2) 0.5390(2) 0.0140(8) Uani 1 1 d . .
H00M H 0.4419 0.4526 0.5750 0.017 Uiso 1 1 calc R .
C00N C 0.4433(2) 1.0114(2) 0.5349(2) 0.0142(8) Uani 1 1 d . .
H00N H 0.4203 1.0470 0.4998 0.017 Uiso 1 1 calc R .
C00O C 0.4288(2) 0.4802(2) 0.4581(2) 0.0149(8) Uani 1 1 d . .
C00P C 0.3645(2) 0.8505(2) 0.1832(3) 0.0178(8) Uani 1 1 d . .
C00Q C 0.4206(2) 0.8338(2) 0.2551(2) 0.0146(8) Uani 1 1 d . .
C00R C 0.5119(2) 0.6235(2) 0.6962(2) 0.0114(7) Uani 1 1 d . .
C00S C 0.40784(19) 0.6667(2) 0.7855(2) 0.0134(8) Uani 1 1 d . .
C00T C 0.4492(2) 0.8965(2) 0.3079(2) 0.0142(8) Uani 1 1 d . .
H00T H 0.4299 0.9510 0.3010 0.017 Uiso 1 1 calc R .
C00U C 0.53273(19) 0.9517(2) 0.4258(2) 0.0124(7) Uani 1 1 d . .
H00E H 0.5162 1.0048 0.4043 0.015 Uiso 1 1 calc R .
H00F H 0.5955 0.9509 0.4266 0.015 Uiso 1 1 calc R .
C00V C 0.41291(19) 1.0194(2) 0.6169(2) 0.0132(8) Uani 1 1 d . .
C00W C 0.3548(2) 1.0869(2) 0.6367(2) 0.0167(8) Uani 1 1 d . .
C00X C 0.75395(19) 0.7302(2) 0.5818(2) 0.0174(8) Uani 1 1 d . .
H00L H 0.6991 0.7096 0.5634 0.021 Uiso 1 1 calc R .
H00O H 0.7420 0.7848 0.6026 0.021 Uiso 1 1 calc R .
C00Y C 0.5268(2) 0.8583(2) 0.7409(2) 0.0140(8) Uani 1 1 d . .
H00H H 0.5893 0.8606 0.7453 0.017 Uiso 1 1 calc R .
H00I H 0.5023 0.8856 0.7835 0.017 Uiso 1 1 calc R .
C00Z C 0.5506(2) 0.5557(2) 0.6439(2) 0.0141(8) Uani 1 1 d . .
H00J H 0.5410 0.5019 0.6671 0.017 Uiso 1 1 calc R .
H00K H 0.6128 0.5644 0.6430 0.017 Uiso 1 1 calc R .
C010 C 0.4487(2) 0.7530(2) 0.2667(2) 0.0139(8) Uani 1 1 d . .
H010 H 0.4307 0.7105 0.2356 0.017 Uiso 1 1 calc R .
C011 C 0.2924(2) 1.0827(2) 0.5707(3) 0.0224(9) Uani 1 1 d . .
H01A H 0.3250 1.0870 0.5262 0.034 Uiso 1 1 calc GR .
H01B H 0.2518 1.1280 0.5734 0.034 Uiso 1 1 calc GR .
H01C H 0.2617 1.0305 0.5715 0.034 Uiso 1 1 calc GR .
C012 C 0.3345(2) 0.4170(2) 0.3553(2) 0.0205(9) Uani 1 1 d . .
H01D H 0.3045 0.4694 0.3516 0.031 Uiso 1 1 calc GR .
H01E H 0.2949 0.3720 0.3460 0.031 Uiso 1 1 calc GR .
H01F H 0.3806 0.4154 0.3201 0.031 Uiso 1 1 calc GR .
C013 C 0.3343(2) 0.9399(2) 0.1872(3) 0.0238(9) Uani 1 1 d . .
H01G H 0.3097 0.9505 0.2344 0.036 Uiso 1 1 calc GR .
H01H H 0.2912 0.9495 0.1503 0.036 Uiso 1 1 calc GR .
H01I H 0.3825 0.9766 0.1793 0.036 Uiso 1 1 calc GR .
C014 C 0.3763(2) 0.4068(2) 0.4405(2) 0.0166(8) Uani 1 1 d . .
C015 C 0.7778(2) 0.6700(3) 0.6514(3) 0.0233(9) Uani 1 1 d . .
H1AA H 0.7897 0.6144 0.6343 0.035 Uiso 1 1 calc GR .
H H 0.7297 0.6685 0.6847 0.035 Uiso 1 1 calc GR .
HA H 0.8278 0.6917 0.6761 0.035 Uiso 1 1 calc GR .
C016 C 0.8398(2) 0.6669(2) 0.4745(3) 0.0216(8) Uani 1 1 d . U
H2AA H 0.8850 0.6831 0.4406 0.026 Uiso 1 1 calc R .
HB H 0.8675 0.6330 0.5117 0.026 Uiso 1 1 calc R .
C017 C 0.7766(2) 0.7989(2) 0.4412(2) 0.0201(8) Uani 1 1 d . U
H3AA H 0.8213 0.8006 0.4040 0.024 Uiso 1 1 calc R .
HC H 0.7258 0.7721 0.4208 0.024 Uiso 1 1 calc R .
C018 C 0.3399(2) 0.6415(2) 0.8387(3) 0.0196(9) Uani 1 1 d . .
C019 C 0.3217(2) 1.0775(3) 0.7271(3) 0.0237(10) Uani 1 1 d . .
H01J H 0.2991 1.0223 0.7352 0.035 Uiso 1 1 calc GR .
H01K H 0.2776 1.1181 0.7373 0.035 Uiso 1 1 calc GR .
H01L H 0.3703 1.0868 0.7588 0.035 Uiso 1 1 calc GR .
C01A C 0.8753(2) 0.7929(2) 0.5503(3) 0.0219(8) Uani 1 1 d . U
H4AA H 0.8493 0.8402 0.5740 0.033 Uiso 1 1 calc GR .
HD H 0.9184 0.8117 0.5163 0.033 Uiso 1 1 calc GR .
HE H 0.9019 0.7576 0.5863 0.033 Uiso 1 1 calc GR .
C01B C 0.3208(2) 0.3949(2) 0.5137(3) 0.0234(9) Uani 1 1 d . .
H01M H 0.3592 0.3864 0.5543 0.035 Uiso 1 1 calc GR .
H01N H 0.2835 0.3473 0.5087 0.035 Uiso 1 1 calc GR .
H01O H 0.2865 0.4440 0.5222 0.035 Uiso 1 1 calc GR .
C01C C 0.7824(3) 0.6106(3) 0.4342(3) 0.0283(10) Uani 1 1 d . .
H5AA H 0.7602 0.6389 0.3920 0.042 Uiso 1 1 calc GR .
HF H 0.7351 0.5941 0.4651 0.042 Uiso 1 1 calc GR .
HG H 0.8141 0.5620 0.4192 0.042 Uiso 1 1 calc GR .
C01D C 0.3922(2) 1.1726(2) 0.6305(3) 0.0260(10) Uani 1 1 d . .
H01P H 0.4371 1.1795 0.6663 0.039 Uiso 1 1 calc GR .
H01Q H 0.3475 1.2133 0.6387 0.039 Uiso 1 1 calc GR .
H01R H 0.4160 1.1802 0.5825 0.039 Uiso 1 1 calc GR .
C01E C 0.4232(2) 0.3272(2) 0.4338(3) 0.0224(9) Uani 1 1 d . .
H01S H 0.4629 0.3303 0.3935 0.034 Uiso 1 1 calc GR .
H01T H 0.3826 0.2827 0.4255 0.034 Uiso 1 1 calc GR .
H01U H 0.4548 0.3165 0.4780 0.034 Uiso 1 1 calc GR .
C01F C 0.2997(2) 0.7893(2) 0.1912(3) 0.0242(10) Uani 1 1 d . .
H01V H 0.3251 0.7348 0.1869 0.036 Uiso 1 1 calc GR .
H01W H 0.2567 0.7966 0.1538 0.036 Uiso 1 1 calc GR .
H01X H 0.2730 0.7949 0.2383 0.036 Uiso 1 1 calc GR .
C01G C 0.7548(2) 0.8861(3) 0.4661(3) 0.0314(11) Uani 1 1 d . .
H6AA H 0.7231 0.9145 0.4284 0.047 Uiso 1 1 calc GR .
HH H 0.8072 0.9162 0.4763 0.047 Uiso 1 1 calc GR .
HI H 0.7201 0.8834 0.5095 0.047 Uiso 1 1 calc GR .
C01H C 0.4011(2) 0.8381(3) 0.0944(3) 0.0243(9) Uani 1 1 d . .
H01Y H 0.4475 0.8768 0.0853 0.036 Uiso 1 1 calc GR .
HJ H 0.3545 0.8487 0.0610 0.036 Uiso 1 1 calc GR .
HK H 0.4218 0.7820 0.0879 0.036 Uiso 1 1 calc GR .
C01I C 0.3058(3) 0.7158(3) 0.8853(4) 0.0428(15) Uani 1 1 d . .
H01Z H 0.3505 0.7343 0.9179 0.064 Uiso 1 1 calc GR .
HL H 0.2564 0.6981 0.9131 0.064 Uiso 1 1 calc GR .
HM H 0.2894 0.7610 0.8537 0.064 Uiso 1 1 calc GR .
C01J C 0.3622(3) 0.5765(4) 0.9056(4) 0.0465(16) Uani 1 1 d . .
H01 H 0.3935 0.5294 0.8867 0.070 Uiso 1 1 calc GR .
HN H 0.3092 0.5577 0.9276 0.070 Uiso 1 1 calc GR .
HO H 0.3968 0.6046 0.9416 0.070 Uiso 1 1 calc GR .
C01K C 0.2812(3) 0.6046(4) 0.7790(4) 0.0486(16) Uani 1 1 d . .
H0AA H 0.2648 0.6480 0.7455 0.073 Uiso 1 1 calc GR .
HP H 0.2302 0.5813 0.8011 0.073 Uiso 1 1 calc GR .
HQ H 0.3119 0.5616 0.7533 0.073 Uiso 1 1 calc GR .

loop_
_atom_site_aniso_label
_atom_site_aniso_U_11
_atom_site_aniso_U_22
_atom_site_aniso_U_33
_atom_site_aniso_U_23
_atom_site_aniso_U_13
_atom_site_aniso_U_12
O3 0.0057(4) 0.0144(5) 0.0214(6) 0.0002(4) -0.0008(4) 0.0003(3)
O2 0.0057(4) 0.0144(5) 0.0214(6) 0.0002(4) -0.0008(4) 0.0003(3)
O4 0.0057(4) 0.0144(5) 0.0214(6) 0.0002(4) -0.0008(4) 0.0003(3)
O1 0.0057(4) 0.0144(5) 0.0214(6) 0.0002(4) -0.0008(4) 0.0003(3)
N1 0.0039(10) 0.0183(12) 0.0239(17) -0.0013(12) 0.0013(10) 0.0009(9)
C006 0.0029(11) 0.0122(13) 0.0156(18) 0.0020(12) -0.0005(11) 0.0006(9)
C007 0.0057(12) 0.0078(14) 0.025(2) -0.0011(14) 0.0011(13) 0.0037(10)
C008 0.0044(12) 0.0110(15) 0.019(2) 0.0011(14) -0.0012(12) 0.0020(10)
C009 0.0054(12) 0.0130(15) 0.024(2) -0.0041(15) -0.0005(13) 0.0016(11)
C00A 0.0036(12) 0.0142(16) 0.021(2) 0.0007(14) -0.0004(13) 0.0032(10)
C00B 0.0066(13) 0.0096(15) 0.021(2) 0.0016(14) -0.0005(13) -0.0014(10)
C00C 0.0043(13) 0.0101(15) 0.025(2) -0.0019(14) 0.0002(13) -0.0040(10)
C00D 0.0022(12) 0.0094(15) 0.027(2) -0.0036(14) 0.0007(13) 0.0018(10)
C00E 0.0045(12) 0.0083(14) 0.023(2) -0.0011(14) 0.0022(12) 0.0012(10)
C00F 0.0048(13) 0.0104(15) 0.022(2) 0.0008(14) 0.0019(12) -0.0014(10)
C00G 0.0051(12) 0.0094(14) 0.025(2) -0.0036(14) 0.0000(13) -0.0009(10)
C00H 0.0023(12) 0.0087(14) 0.028(2) -0.0037(14) -0.0008(13) 0.0001(10)
C00I 0.0074(14) 0.0104(15) 0.021(2) 0.0034(14) 0.0040(12) -0.0006(11)
C00J 0.0075(13) 0.0118(15) 0.019(2) -0.0029(14) 0.0013(12) 0.0004(11)
C00K 0.0034(12) 0.0081(14) 0.026(2) -0.0012(14) -0.0049(13) -0.0005(10)
C00L 0.0014(12) 0.0131(15) 0.021(2) 0.0023(14) 0.0020(12) -0.0015(10)
C00M 0.0065(13) 0.0092(15) 0.026(3) 0.0006(14) 0.0062(13) 0.0010(10)
C00N 0.0073(13) 0.0087(15) 0.027(3) 0.0010(14) -0.0047(13) 0.0004(10)
C00O 0.0058(13) 0.0104(15) 0.029(2) -0.0048(15) 0.0041(13) 0.0004(10)
C00P 0.0062(13) 0.0151(16) 0.032(3) 0.0019(16) -0.0056(14) -0.0024(11)
C00Q 0.0044(13) 0.0162(16) 0.023(2) 0.0050(14) 0.0008(13) -0.0035(11)
C00R 0.0056(12) 0.0119(15) 0.017(2) 0.0017(14) -0.0021(13) 0.0019(11)
C00S 0.0038(12) 0.0137(16) 0.023(2) 0.0039(14) -0.0008(13) 0.0000(10)
C00T 0.0048(13) 0.0135(16) 0.024(2) 0.0036(14) 0.0012(13) -0.0013(10)
C00U 0.0062(13) 0.0090(15) 0.022(2) 0.0020(14) -0.0019(13) -0.0016(10)
C00V 0.0026(12) 0.0110(15) 0.026(2) -0.0017(14) -0.0017(13) 0.0009(10)
C00W 0.0057(13) 0.0127(16) 0.032(3) -0.0048(15) -0.0013(14) 0.0040(11)
C00X 0.0037(13) 0.0182(15) 0.030(3) -0.0033(16) 0.0038(14) 0.0003(11)
C00Y 0.0068(13) 0.0096(15) 0.025(2) -0.0006(15) -0.0014(13) 0.0005(10)
C00Z 0.0075(13) 0.0100(15) 0.025(2) 0.0004(14) -0.0001(13) 0.0019(11)
C010 0.0071(13) 0.0131(16) 0.021(2) 0.0003(15) 0.0004(13) -0.0038(10)
C011 0.0073(14) 0.0244(18) 0.036(3) -0.0046(18) -0.0060(15) 0.0071(12)
C012 0.0086(14) 0.0222(18) 0.031(3) -0.0060(17) 0.0008(14) -0.0064(12)
C013 0.0112(14) 0.0175(17) 0.043(3) 0.0028(17) -0.0119(16) 0.0008(12)
C014 0.0097(14) 0.0124(15) 0.028(3) -0.0020(15) 0.0031(15) -0.0049(11)
C015 0.0095(14) 0.026(2) 0.034(3) 0.0041(17) 0.0004(15) -0.0012(13)
C016 0.0113(13) 0.0229(16) 0.031(2) -0.0011(14) 0.0038(13) 0.0039(11)
C017 0.0104(13) 0.0233(15) 0.027(2) 0.0023(14) 0.0000(13) -0.0007(11)
C018 0.0085(14) 0.0152(16) 0.035(3) 0.0020(16) 0.0078(15) -0.0010(12)
C019 0.0072(14) 0.0245(19) 0.039(3) -0.0026(18) 0.0005(15) 0.0083(12)
C01A 0.0159(11) 0.0250(13) 0.0247(14) 0.0014(11) -0.0010(11) -0.0039(10)
C01B 0.0122(15) 0.0224(18) 0.036(3) -0.0037(17) 0.0082(16) -0.0075(13)
C01C 0.0193(17) 0.0217(19) 0.044(3) -0.0075(19) 0.0071(18) -0.0015(14)
C01D 0.0131(15) 0.0135(17) 0.051(3) -0.0038(18) 0.0008(17) 0.0039(12)
C01E 0.0162(16) 0.0127(16) 0.038(3) -0.0050(16) 0.0040(16) -0.0019(12)
C01F 0.0101(15) 0.0214(18) 0.041(3) 0.0073(17) -0.0086(16) -0.0064(13)
C01G 0.0091(15) 0.0229(19) 0.062(4) 0.013(2) -0.0015(17) 0.0013(13)
C01H 0.0142(16) 0.031(2) 0.028(3) 0.0051(18) -0.0043(16) -0.0006(14)
C01I 0.0183(19) 0.024(2) 0.087(5) 0.004(2) 0.029(2) 0.0022(15)
C01J 0.0183(19) 0.050(3) 0.071(5) 0.036(3) 0.019(2) 0.0114(19)
C01K 0.0131(18) 0.065(4) 0.068(4) -0.012(3) 0.009(2) -0.018(2)

loop_
_atom_type_symbol
_atom_type_description
_atom_type_scat_dispersion_real
_atom_type_scat_dispersion_imag
_atom_type_scat_source
C C 0.0181 0.0091 'International Tables Vol C Tables 4.2.6.8 and 6.1.1.4'
H H 0.0000 0.0000 'International Tables Vol C Tables 4.2.6.8 and 6.1.1.4'
N N 0.0311 0.0180 'International Tables Vol C Tables 4.2.6.8 and 6.1.1.4'
O O 0.0492 0.0322 'International Tables Vol C Tables 4.2.6.8 and 6.1.1.4'

loop_
_geom_angle_atom_site_label_1
_geom_angle_atom_site_label_2
_geom_angle_atom_site_label_3
_geom_angle
C00H O3 H3 109.5
C006 O2 H2 109.5
C00D O1 H1 109.5
C00X N1 C017 123.7(2)
C016 N1 C00X 112.8(3)
C016 N1 C017 98.9(3)
C01A N1 C00X 95.1(3)
C01A N1 C016 116.8(3)
C01A N1 C017 110.9(3)
O2 C006 C008 119.4(3)
O2 C006 C00R 115.7(3)
C00R C006 C008 124.7(3)
C00D C007 C00Z 131.4(3)
C00M C007 C00D 110.4(4)
C00M C007 C00Z 118.3(3)
C006 C008 C00Y 124.2(3)
C00A C008 C006 118.2(3)
C00A C008 C00Y 117.6(3)
C00E C009 H009 122.5
C00E C009 C00O 115.1(4)
C00O C009 H009 122.5
C008 C00A H00A 120.2
C008 C00A C00S 119.6(3)
C00S C00A H00A 120.2
C00R C00B H00B 118.9
C00R C00B C00S 122.2(3)
C00S C00B H00B 118.9
C00H C00C C00U 131.8(3)
C00N C00C C00H 109.7(4)
C00N C00C C00U 118.5(3)
O1 C00D C007 110.7(3)
O1 C00D C00E 117.2(3)
C007 C00D C00E 132.1(3)
C009 C00E C00D 114.7(3)
C009 C00E C00J 113.3(4)
C00D C00E C00J 131.9(3)
C00L C00F C00T 115.9(3)
C00L C00F C00U 120.3(3)
C00T C00F C00U 123.8(3)
C00K C00G H00G 122.9
C00K C00G C00V 114.3(4)
C00V C00G H00G 122.9
O3 C00H C00C 113.0(4)
O3 C00H C00K 115.8(3)
C00C C00H C00K 131.1(3)
C00L C00I C00J 122.3(3)
C010 C00I C00J 116.2(3)
C010 C00I C00L 121.5(3)
C00E C00J H00C 108.0
C00E C00J H00D 108.0
C00I C00J C00E 117.1(3)
C00I C00J H00C 108.0
C00I C00J H00D 108.0
H00C C00J H00D 107.3
C00G C00K C00H 116.0(3)
C00G C00K C00Y 111.8(4)
C00H C00K C00Y 132.2(3)
O4 C00L C00F 117.1(3)
O4 C00L C00I 122.8(3)
C00F C00L C00I 120.1(3)
C007 C00M H00M 120.4
C007 C00M C00O 119.2(3)
C00O C00M H00M 120.4
C00C C00N H00N 119.7
C00C C00N C00V 120.6(3)
C00V C00N H00N 119.7
C009 C00O C00M 128.3(3)
C014 C00O C009 114.3(3)
C014 C00O C00M 117.2(3)
C00Q C00P C01H 125.2(3)
C013 C00P C00Q 106.7(3)
C013 C00P C01H 104.8(3)
C01F C00P C00Q 100.6(3)
C01F C00P C013 115.8(3)
C01F C00P C01H 104.4(3)
C00T C00Q C00P 126.4(3)
C010 C00Q C00P 117.0(3)
C010 C00Q C00T 116.5(3)
C006 C00R C00Z 124.6(3)
C00B C00R C006 114.5(3)
C00B C00R C00Z 120.8(3)
C00A C00S C00B 120.4(3)
C00A C00S C018 119.6(3)
C00B C00S C018 119.9(3)
C00F C00T C00Q 125.4(3)
C00F C00T H00T 117.3
C00Q C00T H00T 117.3
C00C C00U H00E 106.1
C00C C00U H00F 106.1
C00F C00U C00C 124.7(3)
C00F C00U H00E 106.1
C00F C00U H00F 106.1
H00E C00U H00F 106.3
C00G C00V C00N 128.4(3)
C00W C00V C00G 112.8(3)
C00W C00V C00N 118.8(3)
C00V C00W C011 99.1(3)
C00V C00W C019 110.8(3)
C00V C00W C01D 115.2(3)
C011 C00W C019 123.9(3)
C01D C00W C011 102.8(3)
C01D C00W C019 105.4(3)
N1 C00X H00L 105.5
N1 C00X H00O 105.5
N1 C00X C015 127.3(3)
H00L C00X H00O 106.1
C015 C00X H00L 105.5
C015 C00X H00O 105.5
C008 C00Y C00K 114.1(3)
C008 C00Y H00H 108.7
C008 C00Y H00I 108.7
C00K C00Y H00H 108.7
C00K C00Y H00I 108.7
H00H C00Y H00I 107.6
C007 C00Z H00J 106.8
C007 C00Z H00K 106.8
C00R C00Z C007 122.2(3)
C00R C00Z H00J 106.8
C00R C00Z H00K 106.8
H00J C00Z H00K 106.6
C00I C010 H010 119.8
C00Q C010 C00I 120.4(3)
C00Q C010 H010 119.8
C00W C011 H01A 109.5
C00W C011 H01B 109.5
C00W C011 H01C 109.5
H01A C011 H01B 109.5
H01A C011 H01C 109.5
H01B C011 H01C 109.5
H01D C012 H01E 109.5
H01D C012 H01F 109.5
H01E C012 H01F 109.5
C014 C012 H01D 109.5
C014 C012 H01E 109.5
C014 C012 H01F 109.5
C00P C013 H01G 109.5
C00P C013 H01H 109.5
C00P C013 H01I 109.5
H01G C013 H01H 109.5
H01G C013 H01I 109.5
H01H C013 H01I 109.5
C00O C014 C012 109.6(3)
C00O C014 C01B 101.9(3)
C00O C014 C01E 116.2(3)
C01B C014 C012 125.3(3)
C01E C014 C012 101.2(3)
C01E C014 C01B 103.4(3)
C00X C015 H1AA 109.5
C00X C015 H 109.5
C00X C015 HA 109.5
H1AA C015 H 109.5
H1AA C015 HA 109.5
H C015 HA 109.5
N1 C016 H2AA 106.1
N1 C016 HB 106.1
H2AA C016 HB 106.3
C01C C016 N1 124.7(3)
C01C C016 H2AA 106.1
C01C C016 HB 106.1
N1 C017 H3AA 110.2
N1 C017 HC 110.2
H3AA C017 HC 108.5
C01G C017 N1 107.4(4)
C01G C017 H3AA 110.2
C01G C017 HC 110.2
C00S C018 C01I 113.0(3)
C00S C018 C01J 120.8(3)
C00S C018 C01K 93.1(4)
C01I C018 C01J 98.4(4)
C01K C018 C01I 118.9(4)
C01K C018 C01J 114.3(4)
C00W C019 H01J 109.5
C00W C019 H01K 109.5
C00W C019 H01L 109.5
H01J C019 H01K 109.5
H01J C019 H01L 109.5
H01K C019 H01L 109.5
N1 C01A H4AA 109.5
N1 C01A HD 109.5
N1 C01A HE 109.5
H4AA C01A HD 109.5
H4AA C01A HE 109.5
HD C01A HE 109.5
C014 C01B H01M 109.5
C014 C01B H01N 109.5
C014 C01B H01O 109.5
H01M C01B H01N 109.5
H01M C01B H01O 109.5
H01N C01B H01O 109.5
C016 C01C H5AA 109.5
C016 C01C HF 109.5
C016 C01C HG 109.5
H5AA C01C HF 109.5
H5AA C01C HG 109.5
HF C01C HG 109.5
C00W C01D H01P 109.5
C00W C01D H01Q 109.5
C00W C01D H01R 109.5
H01P C01D H01Q 109.5
H01P C01D H01R 109.5
H01Q C01D H01R 109.5
C014 C01E H01S 109.5
C014 C01E H01T 109.5
C014 C01E H01U 109.5
H01S C01E H01T 109.5
H01S C01E H01U 109.5
H01T C01E H01U 109.5
C00P C01F H01V 109.5
C00P C01F H01W 109.5
C00P C01F H01X 109.5
H01V C01F H01W 109.5
H01V C01F H01X 109.5
H01W C01F H01X 109.5
C017 C01G H6AA 109.5
C017 C01G HH 109.5
C017 C01G HI 109.5
H6AA C01G HH 109.5
H6AA C01G HI 109.5
HH C01G HI 109.5
C00P C01H H01Y 109.5
C00P C01H HJ 109.5
C00P C01H HK 109.5
H01Y C01H HJ 109.5
H01Y C01H HK 109.5
HJ C01H HK 109.5
C018 C01I H01Z 109.5
C018 C01I HL 109.5
C018 C01I HM 109.5
H01Z C01I HL 109.5
H01Z C01I HM 109.5
HL C01I HM 109.5
C018 C01J H01 109.5
C018 C01J HN 109.5
C018 C01J HO 109.5
H01 C01J HN 109.5
H01 C01J HO 109.5
HN C01J HO 109.5
C018 C01K H0AA 109.5
C018 C01K HP 109.5
C018 C01K HQ 109.5
H0AA C01K HP 109.5
H0AA C01K HQ 109.5
HP C01K HQ 109.5

loop_
_geom_bond_atom_site_label_1
_geom_bond_atom_site_label_2
_geom_bond_distance
O3 H3 0.8200
O3 C00H 1.239(4)
O2 H2 0.8200
O2 C006 1.225(4)
O4 C00L 1.333(5)
O1 H1 0.8200
O1 C00D 1.229(4)
N1 C00X 1.566(5)
N1 C016 1.529(5)
N1 C017 1.636(5)
N1 C01A 1.414(5)
C006 C008 1.406(5)
C006 C00R 1.383(5)
C007 C00D 1.543(5)
C007 C00M 1.287(5)
C007 C00Z 1.720(6)
C008 C00A 1.306(5)
C008 C00Y 1.495(4)
C009 H009 0.9300
C009 C00E 1.292(5)
C009 C00O 1.520(6)
C00A H00A 0.9300
C00A C00S 1.363(5)
C00B H00B 0.9300
C00B C00R 1.313(5)
C00B C00S 1.421(5)
C00C C00H 1.532(6)
C00C C00N 1.294(5)
C00C C00U 1.732(6)
C00D C00E 1.570(6)
C00E C00J 1.675(5)
C00F C00L 1.381(5)
C00F C00T 1.417(5)
C00F C00U 1.605(5)
C00G H00G 0.9300
C00G C00K 1.288(5)
C00G C00V 1.514(5)
C00H C00K 1.604(6)
C00I C00J 1.495(4)
C00I C00L 1.475(5)
C00I C010 1.399(5)
C00J H00C 0.9700
C00J H00D 0.9700
C00K C00Y 1.655(5)
C00M H00M 0.9300
C00M C00O 1.574(6)
C00N H00N 0.9300
C00N C00V 1.578(6)
C00O C014 1.464(4)
C00P C00Q 1.600(5)
C00P C013 1.505(5)
C00P C01F 1.408(5)
C00P C01H 1.733(6)
C00Q C00T 1.460(5)
C00Q C010 1.379(5)
C00R C00Z 1.565(5)
C00S C018 1.487(5)
C00T H00T 0.9300
C00U H00E 0.9700
C00U H00F 0.9700
C00V C00W 1.450(4)
C00W C011 1.546(5)
C00W C019 1.740(6)
C00W C01D 1.493(5)
C00X H00L 0.9700
C00X H00O 0.9700
C00X C015 1.640(6)
C00Y H00H 0.9700
C00Y H00I 0.9700
C00Z H00J 0.9700
C00Z H00K 0.9700
C010 H010 0.9300
C011 H01A 0.9600
C011 H01B 0.9600
C011 H01C 0.9600
C012 H01D 0.9600
C012 H01E 0.9600
C012 H01F 0.9600
C012 C014 1.696(6)
C013 H01G 0.9600
C013 H01H 0.9600
C013 H01I 0.9600
C014 C01B 1.603(6)
C014 C01E 1.470(5)
C015 H1AA 0.9600
C015 H 0.9600
C015 HA 0.9600
C016 H2AA 0.9700
C016 HB 0.9700
C016 C01C 1.463(6)
C017 H3AA 0.9700
C017 HC 0.9700
C017 C01G 1.506(6)
C018 C01I 1.556(6)
C018 C01J 1.642(6)
C018 C01K 1.537(7)
C019 H01J 0.9600
C019 H01K 0.9600
C019 H01L 0.9600
C01A H4AA 0.9600
C01A HD 0.9600
C01A HE 0.9600
C01B H01M 0.9600
C01B H01N 0.9600
C01B H01O 0.9600
C01C H5AA 0.9600
C01C HF 0.9600
C01C HG 0.9600
C01D H01P 0.9600
C01D H01Q 0.9600
C01D H01R 0.9600
C01E H01S 0.9600
C01E H01T 0.9600
C01E H01U 0.9600
C01F H01V 0.9600
C01F H01W 0.9600
C01F H01X 0.9600
C01G H6AA 0.9600
C01G HH 0.9600
C01G HI 0.9600
C01H H01Y 0.9600
C01H HJ 0.9600
C01H HK 0.9600
C01I H01Z 0.9600
C01I HL 0.9600
C01I HM 0.9600
C01J H01 0.9600
C01J HN 0.9600
C01J HO 0.9600
C01K H0AA 0.9600
C01K HP 0.9600
C01K HQ 0.9600
